data_7211513
loop_
_publ_author_name
'Paulidou, Anastasia'
'Maffeo, Davide'
'Yannakopoulou, Konstantina'
'Mavridis, Irene M.'

_publ_section_title
;
 Similar modes of inclusion in complexes of \b-cyclodextrin with
 sulfonylurea hypoglycemic drugs
;
_journal_issue 2
_journal_name_full CrystEngComm
_journal_page_first 517
_journal_paper_doi 10.1039/b908128c
_journal_volume 12
_journal_year 2010
_chemical_formula_moiety 'C47.13 H51.7 N1.14 O43.62 S0.38'
_chemical_formula_sum 'C188.52 H206.8 N4.56 O174.48 S1.52'
_chemical_formula_weight 1344.23
_chemical_name_common
;
cyclomaltoheptaose + 1-(hexahydro-1H-azepin-1-yl)-3-(p-
toluenesulfonyl)urea inclusion complex
;
_chemical_name_systematic
;
cyclomaltoheptaose + 1-(hexahydro-1H-azepin-1-yl)-3-
(p-toluenesulfonyl)urea inclusion complex
;
_space_group_IT_number 5
_symmetry_cell_setting monoclinic
_symmetry_space_group_name_Hall 'C 2y'
_symmetry_space_group_name_H-M 'C 1 2 1'
_atom_sites_solution_hydrogens geom
_atom_sites_solution_primary direct
_atom_sites_solution_secondary difmap
_audit_creation_method SHELXL-97
_cell_angle_alpha 90.00(4)
_cell_angle_beta 111.13(3)
_cell_angle_gamma 90.00(3)
_cell_formula_units_Z 4
_cell_length_a 18.497(5)
_cell_length_b 24.186(6)
_cell_length_c 15.336(6)
_cell_measurement_temperature 100(2)
_cell_measurement_theta_max 24.42
_cell_measurement_theta_min 1.90
_cell_volume 6400(4)
_computing_cell_refinement
;
DENZO,Otwinowski Z, Minor W,Methods Enzymol 276:307,1997
;
_computing_data_reduction
;
SCALEPACK,Otwinowski Z,Minor W,Methods Enzymol 276:307,1997
;
_computing_molecular_graphics
;
graphics program "Mercury", I. J. Bruno, J. C. Cole, P. R. Edgington,
M. K. Kessler, C. F. Macrae, P. McCabe, J. Pearson and R. Taylor,
Acta Crystallogr., B58, 389-397,2002
DeLano WL 'The PyMOL Molecular Graphics System' DeLano Scientific LLC,
San Carlos, CA, USA, http://www.pymol.org
;
_computing_structure_refinement 'SHELXL-97 (Sheldrick, 1997)'
_computing_structure_solution
;
ISOMORPHOYS REPLACEMENT
;
_diffrn_ambient_temperature 100(2)
_diffrn_measured_fraction_theta_full 0.990
_diffrn_measured_fraction_theta_max 0.990
_diffrn_measurement_device_type CCD
_diffrn_measurement_method OSCILLATION
_diffrn_radiation_source 'EMBL/DESY, HAMBURG BEAMLINE X13'
_diffrn_radiation_type SYNCHROTRON
_diffrn_radiation_wavelength 0.80150
_diffrn_reflns_av_R_equivalents 0.0000
_diffrn_reflns_av_sigmaI/netI 0.0184
_diffrn_reflns_limit_h_max 18
_diffrn_reflns_limit_h_min 0
_diffrn_reflns_limit_k_max 24
_diffrn_reflns_limit_k_min 0
_diffrn_reflns_limit_l_max 14
_diffrn_reflns_limit_l_min -15
_diffrn_reflns_number 3760
_diffrn_reflns_theta_full 24.42
_diffrn_reflns_theta_max 24.42
_diffrn_reflns_theta_min 1.90
_exptl_absorpt_coefficient_mu 0.138
_exptl_absorpt_correction_type none
_exptl_crystal_colour colourless
_exptl_crystal_density_diffrn 1.394
_exptl_crystal_density_method 'not measured'
_exptl_crystal_description prism
_exptl_crystal_F_000 2787
_exptl_crystal_size_max 0.4
_exptl_crystal_size_mid 0.3
_exptl_crystal_size_min 0.3
_refine_diff_density_max 0.569
_refine_diff_density_min -0.532
_refine_diff_density_rms 0.099
_refine_ls_abs_structure_details 'Flack H D (1983), Acta Cryst. A39, 876-881'
_refine_ls_abs_structure_Flack 0.3(6)
_refine_ls_extinction_method none
_refine_ls_goodness_of_fit_ref 1.240
_refine_ls_hydrogen_treatment riding
_refine_ls_matrix_type full
_refine_ls_number_parameters 878
_refine_ls_number_reflns 3760
_refine_ls_number_restraints 18
_refine_ls_restrained_S_all 1.250
_refine_ls_R_factor_all 0.0790
_refine_ls_R_factor_gt 0.0784
_refine_ls_shift/su_max 0.432
_refine_ls_shift/su_mean 0.031
_refine_ls_structure_factor_coef Fsqd
_refine_ls_weighting_details 'calc w=1/[\s^2^(Fo^2^)+(0.2000P)^2^+0.0000P] where P=(Fo^2^+2Fc^2^)/3'
_refine_ls_weighting_scheme calc
_refine_ls_wR_factor_gt 0.2183
_refine_ls_wR_factor_ref 0.2199
_reflns_number_gt 3702
_reflns_number_total 3760
_reflns_threshold_expression >2sigma(I)
_cod_data_source_file b908128c.txt
_cod_data_source_block TLZ
_cod_depositor_comments
;
The following automatic conversions were performed:

'_exptl_absorpt_correction_type' value 'NONE' changed to 'none'
according to /home/saulius/struct/CIF-dictionaries/cif_core.dic
dictionary named 'cif_core.dic' version 2.4.2 from 2011-04-26.

Automatic conversion script
Id: cif_fix_values 1891 2012-01-12 08:04:46Z andrius 
;
_cod_original_cell_volume 6400(3)
_cod_original_sg_symbol_H-M C2
_cod_database_code 7211513

loop_
_symmetry_equiv_pos_as_xyz
'x, y, z'
'-x, y, -z'
'x+1/2, y+1/2, z'
'-x+1/2, y+1/2, -z'

loop_
_atom_site_label
_atom_site_type_symbol
_atom_site_fract_x
_atom_site_fract_y
_atom_site_fract_z
_atom_site_U_iso_or_equiv
_atom_site_adp_type
_atom_site_occupancy
_atom_site_symmetry_multiplicity
_atom_site_calc_flag
_atom_site_refinement_flags
_atom_site_disorder_assembly
_atom_site_disorder_group
C11_1 C -0.0659(5) 0.2684(7) 0.2363(6) 0.059(2) Uani 1 1 d . B .
H11_1 H -0.0400 0.3036 0.2350 0.073 Uiso 1 1 calc R . .
C21_1 C -0.1049(5) 0.2711(7) 0.3055(6) 0.055(2) Uani 1 1 d . . .
H21_1 H -0.1409 0.3025 0.2891 0.069 Uiso 1 1 calc R . .
C31_1 C -0.1515(4) 0.2188(7) 0.3066(5) 0.052(2) Uani 1 1 d . . .
H31_1 H -0.1164 0.1869 0.3235 0.065 Uiso 1 1 calc R . .
C41_1 C -0.2086(5) 0.2114(7) 0.2092(6) 0.054(2) Uani 1 1 d . B .
H41_1 H -0.2457 0.2421 0.1930 0.068 Uiso 1 1 calc R . .
C51_1 C -0.1679(4) 0.2086(7) 0.1409(5) 0.053(2) Uani 1 1 d D . .
H51_1 H -0.1386 0.1742 0.1465 0.066 Uiso 1 1 calc R A 1
C61A_1 C -0.2337(12) 0.2161(9) 0.0381(12) 0.062(5) Uani 0.58 1 d PD B 1
O61A_1 O -0.2697(8) 0.2519(10) 0.0213(10) 0.115(7) Uani 0.58 1 d PD B 1
C61B_1 C -0.2097 0.1917 0.0378 0.047 Uiso 0.42 1 d PD B 2
O61B_1 O -0.1892 0.2144 -0.0181 0.094 Uiso 0.42 1 d PD B 2
O21_1 O -0.0489(3) 0.2811(7) 0.3955(4) 0.0606(15) Uani 1 1 d . . .
O31_1 O -0.1888(3) 0.2239(7) 0.3702(4) 0.0549(15) Uani 1 1 d . . .
O41_1 O -0.2481(3) 0.1609(6) 0.2088(4) 0.0483(13) Uani 1 1 d . . .
O51_1 O -0.1207(3) 0.2567(7) 0.1475(4) 0.0662(19) Uani 1 1 d . B .
C12_1 C -0.3285(4) 0.1612(7) 0.1687(6) 0.050(2) Uani 1 1 d . B .
H12_1 H -0.3460 0.1993 0.1517 0.062 Uiso 1 1 calc R . .
C22_1 C -0.3605(5) 0.1408(7) 0.2415(6) 0.0461(18) Uani 1 1 d . . .
H22_1 H -0.4172 0.1416 0.2145 0.058 Uiso 1 1 calc R B .
C32_1 C -0.3340(4) 0.0813(7) 0.2637(5) 0.0385(16) Uani 1 1 d . B .
H32_1 H -0.2775 0.0801 0.2938 0.048 Uiso 1 1 calc R . .
C42_1 C -0.3588(4) 0.0472(7) 0.1759(5) 0.0426(17) Uani 1 1 d . . .
H42_1 H -0.4154 0.0437 0.1509 0.053 Uiso 1 1 calc R B .
C52_1 C -0.3323(5) 0.0721(7) 0.1033(6) 0.0483(19) Uani 1 1 d . B .
H52_1 H -0.2757 0.0700 0.1239 0.060 Uiso 1 1 calc R . .
C62_1 C -0.3683(8) 0.0426(8) 0.0112(6) 0.068(3) Uani 1 1 d . . .
H62A_1 H -0.3394 0.0524 -0.0282 0.085 Uiso 0.60 1 calc PR B 1
H6A2_1 H -0.3619 0.0031 0.0228 0.085 Uiso 0.60 1 calc PR B 1
O62A_1 O -0.4336(8) 0.0511(8) -0.0305(9) 0.076(3) Uani 0.60 1 d P B 1
O62B_1 O -0.3453(8) 0.0569(9) -0.0585(8) 0.050(4) Uani 0.40 1 d P B 2
O22_1 O -0.3355(3) 0.1746(6) 0.3202(4) 0.0491(13) Uani 1 1 d . B .
O32_1 O -0.3691(4) 0.0584(6) 0.3261(4) 0.0536(14) Uani 1 1 d . . .
O42_1 O -0.3250(3) -0.0055(6) 0.2011(3) 0.0440(12) Uani 1 1 d . B .
O52_1 O -0.3564(3) 0.1283(6) 0.0887(3) 0.0437(13) Uani 1 1 d . . .
C13_1 C -0.3719(5) -0.0524(7) 0.1804(5) 0.0456(18) Uani 1 1 d . . .
H13_1 H -0.4263 -0.0412 0.1619 0.057 Uiso 1 1 calc R B .
C23_1 C -0.3505(5) -0.0875(7) 0.2656(6) 0.0453(18) Uani 1 1 d . B .
H23_1 H -0.3831 -0.1206 0.2510 0.057 Uiso 1 1 calc R . .
C33_1 C -0.2666(5) -0.1050(7) 0.2942(6) 0.0445(18) Uani 1 1 d . . .
H33_1 H -0.2324 -0.0727 0.3099 0.056 Uiso 1 1 calc R B .
C43_1 C -0.2583(4) -0.1362(7) 0.2126(5) 0.0448(18) Uani 1 1 d . B .
H43_1 H -0.2902 -0.1697 0.1997 0.056 Uiso 1 1 calc R . .
C53_1 C -0.2816(5) -0.0996(7) 0.1270(6) 0.050(2) Uani 1 1 d . . .
H53_1 H -0.2476 -0.0672 0.1388 0.062 Uiso 1 1 calc R B .
C63_1 C -0.2816(6) -0.1295(7) 0.0411(6) 0.061(2) Uani 1 1 d . B .
H63A_1 H -0.3011 -0.1053 -0.0127 0.077 Uiso 0.87 1 calc PR C 1
H6A3_1 H -0.2290 -0.1401 0.0488 0.077 Uiso 0.87 1 calc PR C 1
O63A_1 O -0.3284(4) -0.1768(7) 0.0266(4) 0.0552(16) Uani 0.87 1 d P B 1
O63B_1 O -0.220(5) -0.152(4) 0.035(6) 0.10(2) Uiso 0.13 1 d P B 2
O23_1 O -0.3626(3) -0.0593(7) 0.3385(4) 0.0515(14) Uani 1 1 d . . .
O33_1 O -0.2464(3) -0.1424(7) 0.3708(4) 0.0502(13) Uani 1 1 d . B .
O43_1 O -0.1788(3) -0.1503(6) 0.2357(3) 0.0406(12) Uani 1 1 d . . .
O53_1 O -0.3614(3) -0.0824(7) 0.1060(4) 0.0509(14) Uani 1 1 d . B .
C14_1 C -0.1608(4) -0.2063(7) 0.2251(5) 0.0437(17) Uani 1 1 d . B .
H14_1 H -0.2080 -0.2287 0.2092 0.055 Uiso 1 1 calc R . .
C24_1 C -0.1034(5) -0.2257(7) 0.3153(5) 0.0442(18) Uani 1 1 d . . .
H24_1 H -0.0923 -0.2647 0.3086 0.055 Uiso 1 1 calc R B .
C34_1 C -0.0289(4) -0.1936(7) 0.3393(5) 0.0415(17) Uani 1 1 d . B .
H34_1 H -0.0391 -0.1546 0.3479 0.052 Uiso 1 1 calc R . .
C44_1 C 0.0007(5) -0.1982(7) 0.2613(5) 0.0436(18) Uani 1 1 d . . .
H44_1 H 0.0160 -0.2365 0.2564 0.054 Uiso 1 1 calc R B .
C54_1 C -0.0597(4) -0.1805(7) 0.1693(5) 0.0412(17) Uani 1 1 d . B .
H54_1 H -0.0708 -0.1412 0.1739 0.052 Uiso 1 1 calc R . .
C64_1 C -0.0387(5) -0.1879(7) 0.0877(5) 0.0468(19) Uani 1 1 d . . .
H64A_1 H -0.0832 -0.1803 0.0317 0.059 Uiso 0.89 1 calc PR B 1
H6A4_1 H 0.0020 -0.1620 0.0901 0.059 Uiso 0.89 1 calc PR B 1
O64A_1 O -0.0127(4) -0.2424(7) 0.0837(4) 0.0454(14) Uani 0.89 1 d P B 1
O64B_1 O -0.104(4) -0.201(3) 0.004(5) 0.087(19) Uiso 0.11 1 d P B 2
O24_1 O -0.1336(3) -0.2213(6) 0.3879(3) 0.0440(12) Uani 1 1 d . B .
O34_1 O 0.0268(3) -0.2142(7) 0.4238(4) 0.0538(14) Uani 1 1 d . . .
O44_1 O 0.0663(3) -0.1629(6) 0.2806(3) 0.0406(12) Uani 1 1 d . B .
O54_1 O -0.1303(3) -0.2112(6) 0.1537(3) 0.0400(11) Uani 1 1 d . . .
C15_1 C 0.1351(4) -0.1853(7) 0.2791(6) 0.0461(18) Uani 1 1 d . . .
H15_1 H 0.1282 -0.2253 0.2690 0.058 Uiso 1 1 calc R B .
C25_1 C 0.1958(4) -0.1753(7) 0.3735(5) 0.0449(18) Uani 1 1 d . B .
H25_1 H 0.2437 -0.1924 0.3732 0.056 Uiso 1 1 calc R . .
C35_1 C 0.2111(5) -0.1158(7) 0.3892(5) 0.0447(18) Uani 1 1 d . . .
H35_1 H 0.1638 -0.0978 0.3897 0.056 Uiso 1 1 calc R B .
C45_1 C 0.2325(4) -0.0906(7) 0.3109(5) 0.0403(17) Uani 1 1 d . B .
H45_1 H 0.2825 -0.1057 0.3136 0.050 Uiso 1 1 calc R . .
C55_1 C 0.1708(4) -0.1047(7) 0.2158(5) 0.0418(17) Uani 1 1 d . . .
H55_1 H 0.1228 -0.0846 0.2083 0.052 Uiso 1 1 calc R B .
C65_1 C 0.1969(6) -0.0902(8) 0.1384(6) 0.063(2) Uani 1 1 d . B .
O25_1 O 0.1778(3) -0.2004(7) 0.4452(4) 0.0564(15) Uani 1 1 d . . .
O35_1 O 0.2709(3) -0.1056(7) 0.4753(4) 0.0524(14) Uani 1 1 d . B .
O45_1 O 0.2394(3) -0.0333(6) 0.3237(4) 0.0446(13) Uani 1 1 d . . .
O55_1 O 0.1555(3) -0.1625(6) 0.2071(4) 0.0463(13) Uani 1 1 d . B .
O65A_1 O 0.2684(7) -0.1252(8) 0.1501(7) 0.070(3) Uani 0.57 1 d P B 1
O65B_1 O 0.1256(10) -0.0792(10) 0.0492(12) 0.077(4) Uani 0.43 1 d P B 2
C16_1 C 0.3096(5) -0.0064(8) 0.3245(6) 0.061(2) Uani 1 1 d . B .
H16_1 H 0.3479 -0.0346 0.3256 0.077 Uiso 1 1 calc R . .
C26_1 C 0.3388(6) 0.0263(7) 0.4138(7) 0.063(2) Uani 1 1 d . . .
H26_1 H 0.3872 0.0442 0.4168 0.079 Uiso 1 1 calc R B .
C36_1 C 0.2834(5) 0.0704(7) 0.4114(6) 0.057(2) Uani 1 1 d . B .
H36_1 H 0.2353 0.0535 0.4117 0.072 Uiso 1 1 calc R . .
C46_1 C 0.2654(6) 0.1049(7) 0.3267(7) 0.061(2) Uani 1 1 d . . .
H46_1 H 0.3115 0.1263 0.3309 0.076 Uiso 1 1 calc R B .
C56_1 C 0.2425(7) 0.0692(7) 0.2408(6) 0.067(3) Uani 1 1 d . B .
H56_1 H 0.1924 0.0523 0.2334 0.084 Uiso 1 1 calc R . .
C66_1 C 0.2312(12) 0.1032(8) 0.1531(8) 0.120(7) Uani 1 1 d . . .
H66A_1 H 0.1982 0.1346 0.1515 0.150 Uiso 1 1 calc R B .
H6A6_1 H 0.2811 0.1172 0.1557 0.150 Uiso 1 1 calc R . .
O26_1 O 0.3559(4) -0.0073(7) 0.4924(5) 0.0643(16) Uani 1 1 d . B .
O36_1 O 0.3158(4) 0.1045(7) 0.4944(4) 0.0653(17) Uani 1 1 d . . .
O46_1 O 0.2050(3) 0.1414(7) 0.3196(4) 0.0509(14) Uani 1 1 d . B .
O56_1 O 0.2946(5) 0.0260(7) 0.2465(5) 0.074(2) Uani 1 1 d . . .
O66_1 O 0.1958(6) 0.0703(8) 0.0657(7) 0.113(3) Uani 1 1 d . B .
C17_1 C 0.2191(5) 0.1978(7) 0.3154(6) 0.0473(19) Uani 1 1 d . . .
H17_1 H 0.2741 0.2037 0.3263 0.059 Uiso 1 1 calc R B .
C27_1 C 0.1983(4) 0.2266(7) 0.3900(5) 0.0443(18) Uani 1 1 d . B .
H27_1 H 0.2078 0.2663 0.3870 0.055 Uiso 1 1 calc R . .
C37_1 C 0.1159(5) 0.2185(7) 0.3748(5) 0.051(2) Uani 1 1 d . . .
H37_1 H 0.1059 0.1789 0.3777 0.064 Uiso 1 1 calc R B .
C47_1 C 0.0683(5) 0.2394(7) 0.2827(6) 0.050(2) Uani 1 1 d . B .
H47_1 H 0.0731 0.2798 0.2817 0.063 Uiso 1 1 calc R . .
C57_1 C 0.0920(5) 0.2142(8) 0.2058(6) 0.055(2) Uani 1 1 d . . .
H57_1 H 0.0797 0.1746 0.2020 0.069 Uiso 1 1 calc R B .
C67_1 C 0.0527(7) 0.2386(8) 0.1133(7) 0.079(3) Uani 1 1 d . B .
H67A_1 H 0.0710 0.2208 0.0684 0.099 Uiso 1 1 calc R . .
H6A7_1 H -0.0026 0.2320 0.0939 0.099 Uiso 1 1 calc R . .
O27_1 O 0.2484(3) 0.2061(7) 0.4796(3) 0.0455(12) Uani 1 1 d . . .
O37_1 O 0.0996(3) 0.2459(7) 0.4470(4) 0.0606(16) Uani 1 1 d . B .
O47_1 O -0.0108(3) 0.2249(7) 0.2624(4) 0.0526(14) Uani 1 1 d . . .
O57_1 O 0.1734(3) 0.2199(7) 0.2283(4) 0.0502(13) Uani 1 1 d . B .
O67_1 O 0.0665(4) 0.2976(7) 0.1130(4) 0.077(2) Uani 1 1 d . . .
O67A_2 O 0.0321(7) 0.3931(9) 0.9190(8) 0.061(3) Uiso 0.58 1 d P D 1
O67B_2 O 0.0342(10) 0.3690(11) 0.9021(12) 0.069(5) Uiso 0.42 1 d P E 2
O32A_2 O 0.4593(6) 0.0302(7) 0.2227(7) 0.075(3) Uiso 0.69 1 d P F 1
O32B_2 O 0.4791(16) 0.0242(14) 0.3047(19) 0.094(7) Uiso 0.31 1 d P G 2
O64A_2 O 0.3964(7) 0.1773(8) 0.0940(8) 0.073(3) Uiso 0.65 1 d P H 1
O64B_2 O 0.4368(15) 0.1558(13) 0.1301(17) 0.087(6) Uiso 0.35 1 d P I 2
O34A_2 O 0.4436(7) 0.1772(8) 0.5954(9) 0.080(3) Uiso 0.61 1 d P J 1
O34B_2 O 0.4628(13) 0.1629(12) 0.5532(17) 0.090(6) Uiso 0.39 1 d P K 2
O35A_2 O 0.0857(10) 0.3682(10) 0.5384(15) 0.069(5) Uiso 0.39 1 d P . .
O35B_2 O 0.0926(14) 0.3546(13) 0.503(2) 0.084(6) Uiso 0.35 1 d P . .
O65A_2 O 0.0824(7) 0.4188(8) 0.7777(9) 0.071(3) Uiso 0.55 1 d P . .
O65B_2 O 0.1013(18) 0.4553(15) 0.827(2) 0.082(8) Uiso 0.25 1 d P . .
O62A_2 O 0.4279(7) 0.1327(8) 0.2720(8) 0.079(3) Uiso 0.63 1 d P L 1
O62B_2 O 0.3500(12) 0.1181(11) 0.1975(15) 0.083(5) Uiso 0.37 1 d P M 2
OW1_2 O 0.0892(17) 0.0126(14) 0.853(2) 0.028(7) Uiso 0.14 1 d P . .
OW2_2 O 0.037(3) 0.021(2) 0.724(4) 0.054(12) Uiso 0.11 1 d P . .
O26_2 O 0.494(2) -0.0400(19) 0.543(3) 0.091(9) Uiso 0.23 1 d P . .
O21_2 O 0.021(2) 0.3956(19) 0.362(3) 0.101(11) Uiso 0.24 1 d P . .
O23_2 O 0.002(2) 0.4347(18) 0.405(3) 0.083(9) Uiso 0.22 1 d P . .
S1_3 S 0.1142(4) 0.0423(7) -0.0825(6) 0.0791(19) Uiso 0.38 1 d PD . .
N1_3 N -0.0234(14) 0.0590(12) 0.0499(17) 0.074(6) Uiso 0.38 1 d PD . .
HN1_3 H -0.0074 0.0656 0.1089 0.093 Uiso 0.38 1 calc PR . .
N3_3 N 0.0043(13) 0.0173(11) 0.1116(15) 0.072(6) Uiso 0.38 1 d PD . .
N2_3 N 0.0651(16) 0.0403(13) -0.0130(19) 0.078(6) Uiso 0.38 1 d PD . .
HN2_3 H 0.0820 0.0145 0.0279 0.098 Uiso 0.38 1 calc PR . .
O3_3 O -0.0199(15) 0.1078(14) -0.0799(17) 0.104(7) Uiso 0.38 1 d P . .
O2_3 O 0.1680(12) -0.0013(11) -0.0563(16) 0.088(6) Uiso 0.38 1 d PD . .
O1_3 O 0.1435(14) 0.0950(12) -0.0821(17) 0.097(6) Uiso 0.38 1 d PD . .
C13_3 C -0.0460(13) -0.0264(11) 0.0908(18) 0.059(6) Uiso 0.38 1 d PD . .
H13A_3 H -0.0168 -0.0582 0.1234 0.073 Uiso 0.38 1 calc PR . .
HA13_3 H -0.0602 -0.0336 0.0245 0.073 Uiso 0.38 1 calc PR . .
C12_3 C -0.1218(14) -0.0255(13) 0.1106(17) 0.065(6) Uiso 0.38 1 d PD . .
H12A_3 H -0.1416 -0.0473 0.1502 0.081 Uiso 0.38 1 calc PR . .
HA12_3 H -0.0918 -0.0486 0.0844 0.081 Uiso 0.38 1 calc PR . .
C11_3 C -0.112(2) -0.0123(15) 0.209(2) 0.086(9) Uiso 0.38 1 d PD . .
H11A_3 H -0.1580 -0.0245 0.2196 0.107 Uiso 0.38 1 calc PR . .
HA11_3 H -0.0690 -0.0344 0.2498 0.107 Uiso 0.38 1 calc PR . .
C8A_3 C 0.0000 0.0702(18) 0.0000 0.066(9) Uiso 0.38 2 d SPD . .
C9_3 C 0.0326(18) 0.0339(16) 0.2084(19) 0.082(8) Uiso 0.38 1 d PD . .
H9A_3 H 0.0766 0.0589 0.2255 0.103 Uiso 0.38 1 calc PR . .
HA9_3 H 0.0421 0.0034 0.2522 0.103 Uiso 0.38 1 calc PR . .
C10_3 C -0.097(2) 0.0453(15) 0.241(3) 0.095(9) Uiso 0.38 1 d PD . .
H10A_3 H -0.0714 0.0480 0.3083 0.118 Uiso 0.38 1 calc PR . .
HA10_3 H -0.1444 0.0671 0.2213 0.118 Uiso 0.38 1 calc PR . .
C6B_3 C -0.043(4) 0.062(4) 0.189(6) 0.22(3) Uiso 0.38 1 d PD . .
HC6B_3 H -0.0179 0.0648 0.1438 0.272 Uiso 0.38 1 calc PR . .
HCB6_3 H -0.0924 0.0816 0.1666 0.272 Uiso 0.38 1 calc PR . .
C7_3 C -0.104(3) 0.005(2) -0.492(3) 0.119(13) Uiso 0.38 1 d PD . .
H7A_3 H -0.1174 0.0406 -0.5216 0.149 Uiso 0.38 1 calc PR . .
H7B_3 H -0.1503 -0.0150 -0.4987 0.149 Uiso 0.38 1 calc PR . .
H7C_3 H -0.0744 -0.0152 -0.5219 0.149 Uiso 0.38 1 calc PR . .
C4_3 C -0.045(2) 0.0144(17) -0.366(2) 0.092(9) Uiso 0.38 1 d PD . .
C1_3 C 0.0476(16) 0.0293(15) -0.2046(19) 0.071(7) Uiso 0.38 1 d PD . .
C2_3 C 0.035(2) -0.0173(18) -0.229(3) 0.096(10) Uiso 0.38 1 d P . .
H2_3 H 0.0569 -0.0470 -0.1903 0.119 Uiso 0.38 1 calc PR . .
C3_3 C -0.012(2) -0.023(2) -0.314(3) 0.113(12) Uiso 0.38 1 d P . .
H3_3 H -0.0223 -0.0593 -0.3367 0.141 Uiso 0.38 1 calc PR . .
C5_3 C -0.026(3) 0.068(3) -0.342(4) 0.143(16) Uiso 0.38 1 d P . .
H5_3 H -0.0378 0.0981 -0.3833 0.179 Uiso 0.38 1 calc PR . .
C6A_3 C 0.0144(12) 0.0717(11) -0.2435(15) 0.047(5) Uiso 0.38 1 d P . .
H6A_3 H 0.0157 0.1042 -0.2105 0.059 Uiso 0.38 1 calc PR . .

loop_
_atom_site_aniso_label
_atom_site_aniso_U_11
_atom_site_aniso_U_22
_atom_site_aniso_U_33
_atom_site_aniso_U_23
_atom_site_aniso_U_13
_atom_site_aniso_U_12
C11_1 0.061(5) 0.056(5) 0.045(5) 0.012(4) 0.002(4) -0.019(4)
C21_1 0.046(4) 0.055(5) 0.054(5) 0.009(4) 0.005(4) 0.000(4)
C31_1 0.041(4) 0.068(5) 0.046(4) 0.015(4) 0.016(3) 0.005(4)
C41_1 0.045(4) 0.054(5) 0.054(5) 0.017(4) 0.006(4) -0.019(4)
C51_1 0.050(4) 0.064(5) 0.040(4) 0.020(4) 0.011(3) -0.027(4)
C61A_1 0.085(12) 0.073(11) 0.048(9) -0.035(9) 0.048(9) -0.045(10)
O61A_1 0.064(8) 0.134(13) 0.079(9) 0.090(9) -0.056(7) -0.053(9)
O21_1 0.047(3) 0.076(4) 0.053(3) -0.011(3) 0.010(3) -0.004(3)
O31_1 0.045(3) 0.068(4) 0.053(3) 0.004(3) 0.020(3) 0.006(3)
O41_1 0.040(3) 0.042(3) 0.057(3) 0.014(2) 0.011(2) -0.003(2)
O51_1 0.052(3) 0.085(5) 0.045(3) 0.019(3) -0.002(3) -0.030(3)
C12_1 0.041(4) 0.048(5) 0.058(5) 0.022(4) 0.015(4) 0.001(4)
C22_1 0.043(4) 0.054(5) 0.048(4) 0.007(4) 0.024(3) -0.002(3)
C32_1 0.049(4) 0.044(4) 0.031(4) 0.002(3) 0.025(3) -0.010(3)
C42_1 0.042(4) 0.043(4) 0.041(4) 0.008(3) 0.014(3) 0.009(3)
C52_1 0.050(4) 0.048(5) 0.051(4) 0.012(4) 0.022(3) -0.004(4)
C62_1 0.112(10) 0.066(6) 0.042(5) 0.014(4) 0.046(6) 0.019(6)
O62A_1 0.072(7) 0.092(9) 0.067(7) 0.000(6) 0.029(6) -0.006(7)
O62B_1 0.065(8) 0.067(9) 0.025(6) 0.011(6) 0.024(5) -0.032(7)
O22_1 0.059(3) 0.035(3) 0.056(3) 0.004(3) 0.025(3) 0.003(2)
O32_1 0.081(4) 0.043(3) 0.056(3) 0.005(2) 0.048(3) 0.000(3)
O42_1 0.045(3) 0.039(3) 0.048(3) 0.001(2) 0.017(2) 0.002(2)
O52_1 0.042(3) 0.050(3) 0.037(3) 0.007(2) 0.012(2) -0.006(2)
C13_1 0.050(4) 0.038(4) 0.047(4) -0.010(3) 0.015(3) 0.003(3)
C23_1 0.053(4) 0.039(4) 0.048(4) -0.007(3) 0.023(4) -0.005(3)
C33_1 0.061(5) 0.032(4) 0.047(4) 0.002(3) 0.027(4) 0.001(3)
C43_1 0.054(4) 0.054(5) 0.032(4) -0.002(3) 0.023(3) 0.006(4)
C53_1 0.053(5) 0.052(5) 0.050(5) 0.007(4) 0.027(4) 0.018(4)
C63_1 0.074(6) 0.061(6) 0.053(5) 0.003(4) 0.028(4) 0.020(5)
O63A_1 0.060(4) 0.061(4) 0.038(3) -0.012(3) 0.010(3) 0.011(3)
O23_1 0.070(4) 0.052(3) 0.048(3) 0.006(3) 0.040(3) 0.013(3)
O33_1 0.059(3) 0.048(3) 0.049(3) 0.009(3) 0.025(2) 0.015(3)
O43_1 0.048(3) 0.040(3) 0.044(3) -0.001(2) 0.029(2) 0.006(2)
O53_1 0.052(3) 0.056(3) 0.046(3) -0.004(3) 0.019(2) 0.004(3)
C14_1 0.050(4) 0.042(4) 0.049(4) -0.002(3) 0.030(4) 0.000(4)
C24_1 0.063(5) 0.045(4) 0.032(4) 0.001(3) 0.026(3) -0.004(4)
C34_1 0.040(4) 0.045(4) 0.037(4) 0.003(3) 0.011(3) -0.007(3)
C44_1 0.059(5) 0.035(4) 0.034(4) -0.004(3) 0.013(3) -0.010(3)
C54_1 0.051(4) 0.039(4) 0.037(4) 0.001(3) 0.020(3) 0.004(3)
C64_1 0.046(4) 0.052(5) 0.042(4) 0.007(3) 0.016(3) 0.004(4)
O64A_1 0.067(4) 0.039(3) 0.042(3) 0.002(2) 0.033(3) 0.009(3)
O24_1 0.054(3) 0.043(3) 0.042(3) 0.006(2) 0.025(2) 0.001(2)
O34_1 0.054(3) 0.065(4) 0.039(3) 0.009(3) 0.013(2) -0.009(3)
O44_1 0.043(3) 0.037(3) 0.046(3) -0.001(2) 0.021(2) -0.003(2)
O54_1 0.039(3) 0.047(3) 0.040(3) -0.002(2) 0.021(2) -0.002(2)
C15_1 0.054(5) 0.034(4) 0.063(5) 0.000(4) 0.036(4) 0.005(3)
C25_1 0.042(4) 0.044(4) 0.054(5) 0.012(4) 0.023(3) 0.008(3)
C35_1 0.049(4) 0.050(5) 0.037(4) 0.003(3) 0.019(3) -0.004(3)
C45_1 0.041(4) 0.036(4) 0.052(4) -0.009(3) 0.027(3) 0.001(3)
C55_1 0.045(4) 0.035(4) 0.046(4) -0.004(3) 0.019(3) 0.001(3)
C65_1 0.069(5) 0.078(7) 0.045(5) -0.003(4) 0.023(4) -0.013(5)
O25_1 0.053(3) 0.052(3) 0.062(3) 0.015(3) 0.018(3) 0.007(3)
O35_1 0.054(3) 0.062(3) 0.036(3) 0.008(2) 0.010(2) -0.005(3)
O45_1 0.053(3) 0.037(3) 0.056(3) -0.004(2) 0.034(2) 0.000(2)
O55_1 0.042(3) 0.050(3) 0.050(3) -0.009(2) 0.021(2) -0.002(2)
O65A_1 0.091(8) 0.097(9) 0.049(6) -0.005(6) 0.056(5) 0.010(7)
O65B_1 0.088(11) 0.066(10) 0.079(10) -0.011(8) 0.031(9) -0.009(8)
C16_1 0.066(5) 0.074(6) 0.064(6) -0.013(5) 0.047(5) -0.001(5)
C26_1 0.073(6) 0.052(5) 0.077(6) -0.015(5) 0.043(5) -0.013(4)
C36_1 0.069(5) 0.046(5) 0.061(5) -0.021(4) 0.029(4) -0.020(4)
C46_1 0.079(6) 0.047(5) 0.067(5) -0.002(4) 0.037(5) -0.025(5)
C56_1 0.132(9) 0.040(5) 0.051(5) -0.009(4) 0.059(6) -0.012(5)
C66_1 0.27(2) 0.065(7) 0.068(7) -0.030(6) 0.111(11) -0.042(10)
O26_1 0.076(4) 0.051(4) 0.071(4) -0.006(3) 0.032(3) -0.001(3)
O36_1 0.090(4) 0.055(4) 0.051(3) -0.015(3) 0.025(3) -0.013(3)
O46_1 0.058(3) 0.053(3) 0.050(3) -0.002(2) 0.028(2) -0.017(3)
O56_1 0.120(6) 0.056(4) 0.077(4) -0.017(4) 0.072(4) -0.033(4)
O66_1 0.122(7) 0.125(8) 0.094(6) -0.008(6) 0.043(5) -0.016(6)
C17_1 0.055(5) 0.044(5) 0.047(5) 0.001(3) 0.024(4) -0.016(4)
C27_1 0.043(4) 0.050(5) 0.039(4) -0.003(3) 0.014(3) -0.014(4)
C37_1 0.055(5) 0.058(5) 0.037(4) -0.004(4) 0.012(3) -0.006(4)
C47_1 0.052(5) 0.051(5) 0.049(4) -0.002(4) 0.019(4) -0.021(4)
C57_1 0.043(4) 0.076(6) 0.047(5) -0.002(4) 0.016(4) -0.011(4)
C67_1 0.079(7) 0.108(9) 0.043(5) -0.004(5) 0.012(5) -0.019(6)
O27_1 0.038(2) 0.058(3) 0.036(3) -0.001(2) 0.008(2) 0.003(2)
O37_1 0.051(3) 0.081(4) 0.048(3) -0.012(3) 0.015(3) 0.003(3)
O47_1 0.047(3) 0.063(4) 0.045(3) 0.002(3) 0.014(2) -0.015(3)
O57_1 0.047(3) 0.064(3) 0.038(3) 0.004(2) 0.014(2) -0.015(3)
O67_1 0.075(4) 0.087(5) 0.057(4) 0.008(3) 0.008(3) 0.000(4)

loop_
_atom_type_symbol
_atom_type_description
_atom_type_scat_dispersion_real
_atom_type_scat_dispersion_imag
_atom_type_scat_source
C C 0.0033 0.0016 'International Tables Vol C Tables 4.2.6.8 and 6.1.1.4'
H H 0.0000 0.0000 'International Tables Vol C Tables 4.2.6.8 and 6.1.1.4'
N N 0.0061 0.0033 'International Tables Vol C Tables 4.2.6.8 and 6.1.1.4'
O O 0.0106 0.0060 'International Tables Vol C Tables 4.2.6.8 and 6.1.1.4'
S S 0.1246 0.1234 'International Tables Vol C Tables 4.2.6.8 and 6.1.1.4'

loop_
_geom_angle_atom_site_label_1
_geom_angle_atom_site_label_2
_geom_angle_atom_site_label_3
_geom_angle
_geom_angle_site_symmetry_1
_geom_angle_site_symmetry_3
O51_1 C11_1 O47_1 108.6(8) . .
O51_1 C11_1 C21_1 109.6(7) . .
O47_1 C11_1 C21_1 108.5(6) . .
O21_1 C21_1 C11_1 109.3(7) . .
O21_1 C21_1 C31_1 110.3(7) . .
C11_1 C21_1 C31_1 112.9(8) . .
O31_1 C31_1 C41_1 111.1(7) . .
O31_1 C31_1 C21_1 110.9(7) . .
C41_1 C31_1 C21_1 106.6(6) . .
O41_1 C41_1 C51_1 110.2(8) . .
O41_1 C41_1 C31_1 106.5(7) . .
C51_1 C41_1 C31_1 110.5(7) . .
O51_1 C51_1 C41_1 111.1(8) . .
O51_1 C51_1 C61B_1 110.8(7) . .
C41_1 C51_1 C61B_1 122.4(6) . .
O51_1 C51_1 C61A_1 101.7(8) . .
C41_1 C51_1 C61A_1 106.5(8) . .
C61B_1 C51_1 C61A_1 27.0(7) . .
O61A_1 C61A_1 C51_1 120.8(15) . .
O61B_1 C61B_1 C51_1 116.3(4) . .
C12_1 O41_1 C41_1 117.6(6) . .
C11_1 O51_1 C51_1 116.1(6) . .
O41_1 C12_1 O52_1 112.6(7) . .
O41_1 C12_1 C22_1 108.1(6) . .
O52_1 C12_1 C22_1 109.9(7) . .
O22_1 C22_1 C32_1 112.5(6) . .
O22_1 C22_1 C12_1 110.5(7) . .
C32_1 C22_1 C12_1 107.0(7) . .
O32_1 C32_1 C42_1 108.6(6) . .
O32_1 C32_1 C22_1 109.0(6) . .
C42_1 C32_1 C22_1 110.4(6) . .
O42_1 C42_1 C52_1 109.6(6) . .
O42_1 C42_1 C32_1 106.7(6) . .
C52_1 C42_1 C32_1 111.7(7) . .
O52_1 C52_1 C42_1 109.5(7) . .
O52_1 C52_1 C62_1 107.3(7) . .
C42_1 C52_1 C62_1 110.7(7) . .
O62A_1 C62_1 O62B_1 94.7(10) . .
O62A_1 C62_1 C52_1 116.9(10) . .
O62B_1 C62_1 C52_1 117.9(11) . .
C13_1 O42_1 C42_1 119.7(6) . .
C12_1 O52_1 C52_1 114.2(6) . .
O42_1 C13_1 O53_1 110.2(6) . .
O42_1 C13_1 C23_1 108.5(6) . .
O53_1 C13_1 C23_1 110.1(6) . .
O23_1 C23_1 C13_1 110.9(6) . .
O23_1 C23_1 C33_1 110.4(7) . .
C13_1 C23_1 C33_1 109.6(6) . .
O33_1 C33_1 C23_1 110.8(6) . .
O33_1 C33_1 C43_1 106.9(6) . .
C23_1 C33_1 C43_1 107.4(7) . .
O43_1 C43_1 C53_1 107.6(6) . .
O43_1 C43_1 C33_1 108.5(6) . .
C53_1 C43_1 C33_1 110.1(7) . .
O53_1 C53_1 C63_1 105.4(7) . .
O53_1 C53_1 C43_1 107.9(6) . .
C63_1 C53_1 C43_1 113.0(7) . .
O63B_1 C63_1 O63A_1 99(4) . .
O63B_1 C63_1 C53_1 123(4) . .
O63A_1 C63_1 C53_1 109.6(7) . .
C14_1 O43_1 C43_1 117.7(6) . .
C13_1 O53_1 C53_1 112.9(6) . .
O54_1 C14_1 O43_1 110.2(6) . .
O54_1 C14_1 C24_1 110.4(6) . .
O43_1 C14_1 C24_1 108.2(6) . .
O24_1 C24_1 C14_1 110.9(6) . .
O24_1 C24_1 C34_1 110.8(6) . .
C14_1 C24_1 C34_1 110.4(6) . .
O34_1 C34_1 C44_1 110.6(6) . .
O34_1 C34_1 C24_1 109.8(6) . .
C44_1 C34_1 C24_1 109.6(6) . .
O44_1 C44_1 C34_1 108.7(6) . .
O44_1 C44_1 C54_1 108.2(6) . .
C34_1 C44_1 C54_1 111.5(7) . .
O54_1 C54_1 C64_1 107.5(6) . .
O54_1 C54_1 C44_1 109.2(6) . .
C64_1 C54_1 C44_1 115.6(7) . .
O64A_1 C64_1 O64B_1 87(3) . .
O64A_1 C64_1 C54_1 110.8(6) . .
O64B_1 C64_1 C54_1 113(3) . .
C15_1 O44_1 C44_1 118.6(6) . .
C14_1 O54_1 C54_1 114.8(5) . .
O44_1 C15_1 O55_1 111.6(6) . .
O44_1 C15_1 C25_1 107.0(6) . .
O55_1 C15_1 C25_1 112.1(6) . .
O25_1 C25_1 C35_1 112.5(7) . .
O25_1 C25_1 C15_1 112.4(6) . .
C35_1 C25_1 C15_1 110.4(6) . .
O35_1 C35_1 C25_1 111.5(7) . .
O35_1 C35_1 C45_1 109.3(6) . .
C25_1 C35_1 C45_1 110.6(7) . .
O45_1 C45_1 C35_1 108.7(6) . .
O45_1 C45_1 C55_1 110.6(6) . .
C35_1 C45_1 C55_1 110.2(6) . .
O55_1 C55_1 C65_1 105.6(7) . .
O55_1 C55_1 C45_1 111.1(6) . .
C65_1 C55_1 C45_1 111.4(7) . .
C55_1 C65_1 O65A_1 107.2(8) . .
C55_1 C65_1 O65B_1 109.3(10) . .
O65A_1 C65_1 O65B_1 128.9(10) . .
C45_1 O45_1 C16_1 118.8(6) . .
C15_1 O55_1 C55_1 114.5(6) . .
O56_1 C16_1 O45_1 110.6(8) . .
O56_1 C16_1 C26_1 112.8(9) . .
O45_1 C16_1 C26_1 105.7(6) . .
O26_1 C26_1 C36_1 112.5(7) . .
O26_1 C26_1 C16_1 112.1(8) . .
C36_1 C26_1 C16_1 109.9(8) . .
O36_1 C36_1 C26_1 109.1(8) . .
O36_1 C36_1 C46_1 109.9(7) . .
C26_1 C36_1 C46_1 111.4(8) . .
O46_1 C46_1 C36_1 110.2(7) . .
O46_1 C46_1 C56_1 109.3(9) . .
C36_1 C46_1 C56_1 110.3(7) . .
O56_1 C56_1 C46_1 113.8(9) . .
O56_1 C56_1 C66_1 109.1(9) . .
C46_1 C56_1 C66_1 111.6(8) . .
O66_1 C66_1 C56_1 112.4(9) . .
C17_1 O46_1 C46_1 117.6(6) . .
C16_1 O56_1 C56_1 113.3(6) . .
O46_1 C17_1 O57_1 111.0(6) . .
O46_1 C17_1 C27_1 108.4(6) . .
O57_1 C17_1 C27_1 108.4(7) . .
O27_1 C27_1 C37_1 112.3(6) . .
O27_1 C27_1 C17_1 108.2(7) . .
C37_1 C27_1 C17_1 110.7(6) . .
O37_1 C37_1 C47_1 111.8(7) . .
O37_1 C37_1 C27_1 108.4(6) . .
C47_1 C37_1 C27_1 109.7(7) . .
O47_1 C47_1 C37_1 109.8(7) . .
O47_1 C47_1 C57_1 106.9(6) . .
C37_1 C47_1 C57_1 111.6(8) . .
O57_1 C57_1 C67_1 107.8(7) . .
O57_1 C57_1 C47_1 110.3(6) . .
C67_1 C57_1 C47_1 114.0(9) . .
O67_1 C67_1 C57_1 112.0(8) . .
C47_1 O47_1 C11_1 117.1(6) . .
C17_1 O57_1 C57_1 114.4(6) . .
C1_3 OW1_2 C12_3 148(4) 1_556 2_556
C1_3 OW1_2 S1_3 116(3) 1_556 1_556
C12_3 OW1_2 S1_3 96(3) 2_556 1_556
C1_3 OW1_2 C11_3 84(3) 1_556 2_556
C12_3 OW1_2 C11_3 75(3) 2_556 2_556
S1_3 OW1_2 C11_3 139(3) 1_556 2_556
C1_3 OW1_2 C2_3 52(3) 1_556 1_556
C12_3 OW1_2 C2_3 96(3) 2_556 1_556
S1_3 OW1_2 C2_3 162(3) 1_556 1_556
C11_3 OW1_2 C2_3 57(2) 2_556 1_556
C1_3 OW1_2 C6B_3 34(3) 1_556 2_556
C12_3 OW1_2 C6B_3 175(4) 2_556 2_556
S1_3 OW1_2 C6B_3 82(3) 1_556 2_556
C11_3 OW1_2 C6B_3 110(4) 2_556 2_556
C2_3 OW1_2 C6B_3 85(4) 1_556 2_556
C1_3 OW1_2 O2_3 166(3) 1_556 1_556
C12_3 OW1_2 O2_3 42.8(18) 2_556 1_556
S1_3 OW1_2 O2_3 56.9(15) 1_556 1_556
C11_3 OW1_2 O2_3 96(2) 2_556 1_556
C2_3 OW1_2 O2_3 138(3) 1_556 1_556
C6B_3 OW1_2 O2_3 137(4) 2_556 1_556
C1_3 OW1_2 C13_3 109(3) 1_556 2_556
C12_3 OW1_2 C13_3 63(2) 2_556 2_556
S1_3 OW1_2 C13_3 92(2) 1_556 2_556
C11_3 OW1_2 C13_3 117(3) 2_556 2_556
C2_3 OW1_2 C13_3 82(2) 1_556 2_556
C6B_3 OW1_2 C13_3 112(3) 2_556 2_556
O2_3 OW1_2 C13_3 83.8(19) 1_556 2_556
C1_3 OW1_2 C10_3 49(3) 1_556 2_556
C12_3 OW1_2 C10_3 127(3) 2_556 2_556
S1_3 OW1_2 C10_3 107(2) 1_556 2_556
C11_3 OW1_2 C10_3 57(2) 2_556 2_556
C2_3 OW1_2 C10_3 75(2) 1_556 2_556
C6B_3 OW1_2 C10_3 57(3) 2_556 2_556
O2_3 OW1_2 C10_3 119(2) 1_556 2_556
C13_3 OW1_2 C10_3 155(3) 2_556 2_556
C1_3 OW2_2 C2_3 63(4) 1_556 1_556
C1_3 OW2_2 C10_3 69(4) 1_556 2_556
C2_3 OW2_2 C10_3 110(5) 1_556 2_556
C1_3 OW2_2 C3_3 114(5) 1_556 1_556
C2_3 OW2_2 C3_3 59(3) 1_556 1_556
C10_3 OW2_2 C3_3 158(5) 2_556 1_556
C1_3 OW2_2 C6A_3 56(3) 1_556 1_556
C2_3 OW2_2 C6A_3 112(4) 1_556 1_556
C10_3 OW2_2 C6A_3 76(3) 2_556 1_556
C3_3 OW2_2 C6A_3 124(4) 1_556 1_556
C1_3 OW2_2 C11_3 69(3) 1_556 2_556
C2_3 OW2_2 C11_3 55(3) 1_556 2_556
C10_3 OW2_2 C11_3 61(3) 2_556 2_556
C3_3 OW2_2 C11_3 99(4) 1_556 2_556
C6A_3 OW2_2 C11_3 120(4) 1_556 2_556
C1_3 OW2_2 C6B_3 27(4) 1_556 2_556
C2_3 OW2_2 C6B_3 89(5) 1_556 2_556
C10_3 OW2_2 C6B_3 63(3) 2_556 2_556
C3_3 OW2_2 C6B_3 130(5) 1_556 2_556
C6A_3 OW2_2 C6B_3 31(3) 1_556 2_556
C11_3 OW2_2 C6B_3 89(4) 2_556 2_556
C1_3 OW2_2 C4_3 130(5) 1_556 1_556
C2_3 OW2_2 C4_3 102(4) 1_556 1_556
C10_3 OW2_2 C4_3 148(5) 2_556 1_556
C3_3 OW2_2 C4_3 46(3) 1_556 1_556
C6A_3 OW2_2 C4_3 94(3) 1_556 1_556
C11_3 OW2_2 C4_3 143(4) 2_556 1_556
C6B_3 OW2_2 C4_3 121(4) 2_556 1_556
C1_3 OW2_2 C5_3 109(5) 1_556 1_556
C2_3 OW2_2 C5_3 136(5) 1_556 1_556
C10_3 OW2_2 C5_3 106(4) 2_556 1_556
C3_3 OW2_2 C5_3 94(4) 1_556 1_556
C6A_3 OW2_2 C5_3 54(3) 1_556 1_556
C11_3 OW2_2 C5_3 167(4) 2_556 1_556
C6B_3 OW2_2 C5_3 85(5) 2_556 1_556
C4_3 OW2_2 C5_3 48(3) 1_556 1_556
O23_2 O26_2 O26_2 139(4) 4_546 2_656
O26_2 O23_2 O21_2 157(5) 4_556 .
OW1_2 S1_3 O1_3 127.1(19) 1_554 .
OW1_2 S1_3 O2_3 78.8(18) 1_554 .
O1_3 S1_3 O2_3 117.0(15) . .
OW1_2 S1_3 N2_3 112.8(18) 1_554 .
O1_3 S1_3 N2_3 109.5(15) . .
O2_3 S1_3 N2_3 107.1(15) . .
OW1_2 S1_3 C12_3 41.0(17) 1_554 2
O1_3 S1_3 C12_3 144.6(14) . 2
O2_3 S1_3 C12_3 40.6(12) . 2
N2_3 S1_3 C12_3 104.5(13) . 2
OW1_2 S1_3 C1_3 29.7(17) 1_554 .
O1_3 S1_3 C1_3 106.1(15) . .
O2_3 S1_3 C1_3 107.7(14) . .
N2_3 S1_3 C1_3 109.3(14) . .
C12_3 S1_3 C1_3 70.7(13) 2 .
OW1_2 S1_3 C6B_3 56(3) 1_554 2
O1_3 S1_3 C6B_3 85(3) . 2
O2_3 S1_3 C6B_3 133(3) . 2
N2_3 S1_3 C6B_3 102(2) . 2
C12_3 S1_3 C6B_3 97(3) 2 2
C1_3 S1_3 C6B_3 27(3) . 2
OW1_2 S1_3 N1_3 103.0(16) 1_554 2
O1_3 S1_3 N1_3 100.4(14) . 2
O2_3 S1_3 N1_3 131.7(13) . 2
N2_3 S1_3 N1_3 27.0(10) . 2
C12_3 S1_3 N1_3 114.6(12) 2 2
C1_3 S1_3 N1_3 88.5(12) . 2
C6B_3 S1_3 N1_3 76.1(19) 2 2
OW1_2 S1_3 C13_3 53.6(17) 1_554 2
O1_3 S1_3 C13_3 166.4(13) . 2
O2_3 S1_3 C13_3 76.5(12) . 2
N2_3 S1_3 C13_3 62.9(12) . 2
C12_3 S1_3 C13_3 46.9(10) 2 2
C1_3 S1_3 C13_3 68.5(12) . 2
C6B_3 S1_3 C13_3 86(3) 2 2
N1_3 S1_3 C13_3 67.6(10) 2 2
OW1_2 S1_3 N3_3 65.9(16) 1_554 2
O1_3 S1_3 N3_3 128.7(13) . 2
O2_3 S1_3 N3_3 114.2(12) . 2
N2_3 S1_3 N3_3 50.5(11) . 2
C12_3 S1_3 N3_3 81.3(11) 2 2
C1_3 S1_3 N3_3 59.4(11) . 2
C6B_3 S1_3 N3_3 61(2) 2 2
N1_3 S1_3 N3_3 37.8(9) 2 2
C13_3 S1_3 N3_3 37.7(8) 2 2
N2_3 N1_3 C8A_3 99(3) 2 .
N2_3 N1_3 N3_3 95(3) 2 .
C8A_3 N1_3 N3_3 124(3) . .
N2_3 N1_3 O3_3 152(3) 2 2
C8A_3 N1_3 O3_3 72(2) . 2
N3_3 N1_3 O3_3 112(2) . 2
N2_3 N1_3 S1_3 56(2) 2 2
C8A_3 N1_3 S1_3 150(2) . 2
N3_3 N1_3 S1_3 79.2(15) . 2
O3_3 N1_3 S1_3 121.9(18) 2 2
N1_3 N3_3 C13_3 111(2) . .
N1_3 N3_3 C9_3 115(2) . .
C13_3 N3_3 C9_3 115(2) . .
N1_3 N3_3 N2_3 32.0(13) . 2
C13_3 N3_3 N2_3 79.1(18) . 2
C9_3 N3_3 N2_3 135(2) . 2
N1_3 N3_3 S1_3 63.0(14) . 2
C13_3 N3_3 S1_3 67.2(13) . 2
C9_3 N3_3 S1_3 95.7(17) . 2
N2_3 N3_3 S1_3 48.3(11) 2 2
C8A_3 N2_3 S1_3 138(2) . .
N1_3 O3_3 C8A_3 42.5(15) 2 .
C12_3 O2_3 S1_3 84.8(19) 2 .
C12_3 O2_3 OW1_2 43.4(19) 2 1_554
S1_3 O2_3 OW1_2 44.4(13) . 1_554
N3_3 C13_3 C12_3 122(2) . .
OW1_2 C12_3 O2_3 94(3) 2_556 2
OW1_2 C12_3 C11_3 58(2) 2_556 .
O2_3 C12_3 C11_3 115(3) 2 .
OW1_2 C12_3 C13_3 75(2) 2_556 .
O2_3 C12_3 C13_3 111(2) 2 .
C11_3 C12_3 C13_3 114(2) . .
OW1_2 C12_3 S1_3 42.9(18) 2_556 2
O2_3 C12_3 S1_3 54.6(17) 2 2
C11_3 C12_3 S1_3 93.3(19) . 2
C13_3 C12_3 S1_3 78.5(15) . 2
OW1_2 C12_3 C2_3 49(2) 2_556 2
O2_3 C12_3 C2_3 142(3) 2 2
C11_3 C12_3 C2_3 43.6(18) . 2
C13_3 C12_3 C2_3 71.4(17) . 2
S1_3 C12_3 C2_3 91.2(17) 2 2
C10_3 C11_3 C12_3 119(3) . .
N1_3 C8A_3 N1_3 150(5) 2 .
N1_3 C8A_3 O3_3 137(2) 2 2
N1_3 C8A_3 O3_3 66(2) . 2
N1_3 C8A_3 O3_3 66(2) 2 .
N1_3 C8A_3 O3_3 137(2) . .
O3_3 C8A_3 O3_3 103(3) 2 .
N1_3 C8A_3 N2_3 123(3) 2 2
N1_3 C8A_3 N2_3 36.9(16) . 2
O3_3 C8A_3 N2_3 99.4(15) 2 2
O3_3 C8A_3 N2_3 116.4(14) . 2
N1_3 C8A_3 N2_3 36.9(16) 2 .
N1_3 C8A_3 N2_3 123(3) . .
O3_3 C8A_3 N2_3 116.4(14) 2 .
O3_3 C8A_3 N2_3 99.4(15) . .
N2_3 C8A_3 N2_3 122(3) 2 .
N3_3 C9_3 C6B_3 87(4) . .
C11_3 C10_3 C6B_3 99(5) . .
C6A_3 C6B_3 C1_3 94(9) 2 2
C6A_3 C6B_3 C9_3 73(5) 2 .
C1_3 C6B_3 C9_3 72(5) 2 .
C6A_3 C6B_3 C10_3 82(5) 2 .
C1_3 C6B_3 C10_3 57(4) 2 .
C9_3 C6B_3 C10_3 121(5) . .
C6A_3 C6B_3 OW1_2 136(8) 2 2_556
C1_3 C6B_3 OW1_2 42(5) 2 2_556
C9_3 C6B_3 OW1_2 94(5) . 2_556
C10_3 C6B_3 OW1_2 69(4) . 2_556
C6A_3 C6B_3 OW2_2 62(5) 2 2_556
C1_3 C6B_3 OW2_2 35(5) 2 2_556
C9_3 C6B_3 OW2_2 77(4) . 2_556
C10_3 C6B_3 OW2_2 44(3) . 2_556
OW1_2 C6B_3 OW2_2 74(4) 2_556 2_556
C6A_3 C6B_3 S1_3 172(5) 2 2
C1_3 C6B_3 S1_3 84(8) 2 2
C9_3 C6B_3 S1_3 113(5) . 2
C10_3 C6B_3 S1_3 90(4) . 2
OW1_2 C6B_3 S1_3 42(3) 2_556 2
OW2_2 C6B_3 S1_3 114(5) 2_556 2
C3_3 C4_3 C5_3 121(4) . .
C3_3 C4_3 OW2_2 56(3) . 1_554
C5_3 C4_3 OW2_2 67(4) . 1_554
C3_3 C4_3 C7_3 124(4) . .
C5_3 C4_3 C7_3 113(4) . .
OW2_2 C4_3 C7_3 154(3) 1_554 .
C6B_3 C1_3 OW1_2 104(7) 2 1_554
C6B_3 C1_3 OW2_2 118(8) 2 1_554
OW1_2 C1_3 OW2_2 128(4) 1_554 1_554
C6B_3 C1_3 C2_3 164(6) 2 .
OW1_2 C1_3 C2_3 84(4) 1_554 .
OW2_2 C1_3 C2_3 64(4) 1_554 .
C6B_3 C1_3 C6A_3 43(7) 2 .
OW1_2 C1_3 C6A_3 147(4) 1_554 .
OW2_2 C1_3 C6A_3 77(4) 1_554 .
C2_3 C1_3 C6A_3 129(3) . .
C6B_3 C1_3 C10_3 90(5) 2 2
OW1_2 C1_3 C10_3 94(3) 1_554 2
OW2_2 C1_3 C10_3 60(3) 1_554 2
C2_3 C1_3 C10_3 104(3) . 2
C6A_3 C1_3 C10_3 81(2) . 2
C6B_3 C1_3 C9_3 75(4) 2 2
OW1_2 C1_3 C9_3 120(3) 1_554 2
OW2_2 C1_3 C9_3 100(3) 1_554 2
C2_3 C1_3 C9_3 89(3) . 2
C6A_3 C1_3 C9_3 66(2) . 2
C10_3 C1_3 C9_3 145(3) 2 2
C6B_3 C1_3 C11_3 140(5) 2 2
OW1_2 C1_3 C11_3 56(3) 1_554 2
OW2_2 C1_3 C11_3 72(3) 1_554 2
C2_3 C1_3 C11_3 56(3) . 2
C6A_3 C1_3 C11_3 139(3) . 2
C10_3 C1_3 C11_3 61(2) 2 2
C9_3 C1_3 C11_3 144(3) 2 2
C6B_3 C1_3 S1_3 69(7) 2 .
OW1_2 C1_3 S1_3 35(2) 1_554 .
OW2_2 C1_3 S1_3 151(4) 1_554 .
C2_3 C1_3 S1_3 118(3) . .
C6A_3 C1_3 S1_3 112(2) . .
C10_3 C1_3 S1_3 94(2) 2 .
C9_3 C1_3 S1_3 109(2) 2 .
C11_3 C1_3 S1_3 85.4(17) 2 .
C1_3 C2_3 C3_3 115(4) . .
C4_3 C3_3 C2_3 125(5) . .
C4_3 C5_3 C6A_3 109(5) . .
C1_3 C6A_3 C5_3 116(3) . .

loop_
_geom_bond_atom_site_label_1
_geom_bond_atom_site_label_2
_geom_bond_distance
_geom_bond_site_symmetry_2
C11_1 O51_1 1.402(10) .
C11_1 O47_1 1.418(12) .
C11_1 C21_1 1.486(14) .
C21_1 O21_1 1.416(10) .
C21_1 C31_1 1.533(13) .
C31_1 O31_1 1.389(10) .
C31_1 C41_1 1.497(12) .
C41_1 O41_1 1.422(10) .
C41_1 C51_1 1.497(13) .
C51_1 O51_1 1.436(10) .
C51_1 C61B_1 1.544(9) .
C51_1 C61A_1 1.62(2) .
C61A_1 O61A_1 1.07(2) .
C61B_1 O61B_1 1.1903(4) .
O41_1 C12_1 1.389(10) .
C12_1 O52_1 1.396(11) .
C12_1 C22_1 1.523(11) .
C22_1 O22_1 1.393(10) .
C22_1 C32_1 1.518(12) .
C32_1 O32_1 1.445(9) .
C32_1 C42_1 1.503(11) .
C42_1 O42_1 1.411(10) .
C42_1 C52_1 1.496(11) .
C52_1 O52_1 1.422(10) .
C52_1 C62_1 1.507(14) .
C62_1 O62A_1 1.162(16) .
C62_1 O62B_1 1.330(15) .
O42_1 C13_1 1.393(10) .
C13_1 O53_1 1.422(10) .
C13_1 C23_1 1.487(12) .
C23_1 O23_1 1.395(10) .
C23_1 C33_1 1.513(12) .
C33_1 O33_1 1.422(10) .
C33_1 C43_1 1.516(11) .
C43_1 O43_1 1.425(10) .
C43_1 C53_1 1.512(12) .
C53_1 O53_1 1.455(10) .
C53_1 C63_1 1.502(13) .
C63_1 O63B_1 1.29(8) .
C63_1 O63A_1 1.403(13) .
O43_1 C14_1 1.418(9) .
C14_1 O54_1 1.406(9) .
C14_1 C24_1 1.483(11) .
C24_1 O24_1 1.417(9) .
C24_1 C34_1 1.507(11) .
C34_1 O34_1 1.424(10) .
C34_1 C44_1 1.488(12) .
C44_1 O44_1 1.425(10) .
C44_1 C54_1 1.512(11) .
C54_1 O54_1 1.445(9) .
C54_1 C64_1 1.449(11) .
C64_1 O64A_1 1.411(10) .
C64_1 O64B_1 1.44(8) .
O44_1 C15_1 1.390(9) .
C15_1 O55_1 1.402(10) .
C15_1 C25_1 1.498(12) .
C25_1 O25_1 1.398(10) .
C25_1 C35_1 1.471(12) .
C35_1 O35_1 1.405(10) .
C35_1 C45_1 1.521(11) .
C45_1 O45_1 1.400(9) .
C45_1 C55_1 1.532(11) .
C55_1 O55_1 1.424(9) .
C55_1 C65_1 1.476(13) .
C65_1 O65A_1 1.525(17) .
C65_1 O65B_1 1.54(2) .
O45_1 C16_1 1.448(11) .
C16_1 O56_1 1.372(13) .
C16_1 C26_1 1.503(13) .
C26_1 O26_1 1.393(13) .
C26_1 C36_1 1.470(14) .
C36_1 O36_1 1.453(11) .
C36_1 C46_1 1.479(14) .
C46_1 O46_1 1.397(13) .
C46_1 C56_1 1.503(13) .
C56_1 O56_1 1.403(14) .
C56_1 C66_1 1.526(15) .
C66_1 O66_1 1.492(16) .
O46_1 C17_1 1.393(10) .
C17_1 O57_1 1.405(10) .
C17_1 C27_1 1.504(12) .
C27_1 O27_1 1.441(9) .
C27_1 C37_1 1.470(11) .
C37_1 O37_1 1.412(10) .
C37_1 C47_1 1.460(12) .
C47_1 O47_1 1.424(10) .
C47_1 C57_1 1.526(13) .
C57_1 O57_1 1.426(10) .
C57_1 C67_1 1.466(14) .
C67_1 O67_1 1.448(15) .
O35A_2 O35B_2 0.69(3) .
O65A_2 O65B_2 1.14(3) .
OW1_2 C1_3 1.02(4) 1_556
OW1_2 C12_3 1.13(4) 2_556
OW1_2 S1_3 1.17(3) 1_556
OW1_2 C11_3 1.32(5) 2_556
OW1_2 C2_3 1.49(5) 1_556
OW1_2 C6B_3 1.47(10) 2_556
OW1_2 O2_3 1.65(4) 1_556
OW1_2 C13_3 1.66(4) 2_556
OW1_2 C10_3 1.70(5) 2_556
OW2_2 C1_3 1.07(5) 1_556
OW2_2 C2_3 1.19(6) 1_556
OW2_2 C10_3 1.19(6) 2_556
OW2_2 C3_3 1.40(7) 1_556
OW2_2 C6A_3 1.44(6) 1_556
OW2_2 C11_3 1.61(6) 2_556
OW2_2 C6B_3 1.64(9) 2_556
OW2_2 C4_3 1.66(6) 1_556
OW2_2 C5_3 1.69(8) 1_556
O26_2 O23_2 0.99(5) 4_546
O26_2 O26_2 1.41(8) 2_656
O21_2 O23_2 1.28(6) .
O23_2 O26_2 0.99(5) 4_556
S1_3 OW1_2 1.17(3) 1_554
S1_3 O1_3 1.38(3) .
S1_3 O2_3 1.40(2) .
S1_3 N2_3 1.63(3) .
S1_3 C12_3 1.72(3) 2
S1_3 C1_3 1.86(3) .
S1_3 C6B_3 1.75(9) 2
S1_3 N1_3 1.96(2) 2
S1_3 C13_3 2.06(3) 2
S1_3 N3_3 2.16(2) 2
N1_3 N2_3 0.90(3) 2
N1_3 C8A_3 1.04(2) .
N1_3 N3_3 1.35(3) .
N1_3 O3_3 1.41(4) 2
N1_3 S1_3 1.96(2) 2
N3_3 C13_3 1.37(3) .
N3_3 C9_3 1.44(3) .
N3_3 N2_3 1.69(3) 2
N3_3 S1_3 2.16(2) 2
N2_3 C8A_3 1.48(3) .
O3_3 N1_3 1.41(4) 2
O3_3 C8A_3 1.46(4) .
O2_3 C12_3 1.12(3) 2
O2_3 OW1_2 1.65(4) 1_554
C13_3 C12_3 1.54(3) .
C12_3 OW1_2 1.13(4) 2_556
C12_3 O2_3 1.12(3) 2
C12_3 C11_3 1.49(3) .
C12_3 S1_3 1.72(3) 2
C12_3 C2_3 1.96(5) 2
C11_3 C10_3 1.47(4) .
C8A_3 N1_3 1.04(2) 2
C8A_3 O3_3 1.46(4) 2
C8A_3 N2_3 1.48(3) 2
C9_3 C6B_3 1.49(5) .
C10_3 C6B_3 1.54(5) .
C6B_3 C6A_3 0.85(9) 2
C6B_3 C1_3 0.84(8) 2
C6B_3 OW1_2 1.47(10) 2_556
C6B_3 OW2_2 1.64(9) 2_556
C6B_3 S1_3 1.75(9) 2
C7_3 C4_3 1.86(5) .
C4_3 C3_3 1.23(5) .
C4_3 C5_3 1.37(7) .
C4_3 OW2_2 1.66(6) 1_554
C1_3 C6B_3 0.84(8) 2
C1_3 OW1_2 1.02(4) 1_554
C1_3 OW2_2 1.07(5) 1_554
C1_3 C2_3 1.19(5) .
C1_3 C6A_3 1.23(4) .
C1_3 C10_3 1.29(5) 2
C1_3 C9_3 1.47(5) 2
C1_3 C11_3 1.58(5) 2
C2_3 C3_3 1.28(6) .
C5_3 C6A_3 1.43(6) .
